data_7055971
loop_
_publ_author_name
'Tian, Jiawei'
'Xiong, Hualin'
'Lin, Qiuhan'
'Cheng, Guangbin'
'Yang, Hongwei'

_publ_section_title
;
 Energetic compounds featuring bi(1,3,4-oxadiazole): a new family of
 insensitive energetic materials
;
_journal_issue 5
_journal_name_full 'New J. Chem.'
_journal_page_first 1918
_journal_paper_doi 10.1039/C6NJ03608B
_journal_volume 41
_journal_year 2017
_chemical_formula_moiety '2(C H8 N5), C6 N8 O10'
_chemical_formula_sum 'C8 H16 N18 O10'
_chemical_formula_weight 524.39
_chemical_name_systematic
; 
 ? 
;
_space_group_IT_number 60
_symmetry_cell_setting orthorhombic
_symmetry_space_group_name_Hall '-P 2n 2ab'
_symmetry_space_group_name_H-M 'P b c n'
_atom_sites_solution_hydrogens geom
_atom_sites_solution_primary direct
_atom_sites_solution_secondary difmap
_audit_creation_method SHELXL-97
_audit_update_record
;
2016-06-27 deposited with the CCDC.
2017-01-18 downloaded from the CCDC.
;
_cell_angle_alpha 90.00
_cell_angle_beta 90.00
_cell_angle_gamma 90.00
_cell_formula_units_Z 4
_cell_length_a 24.125(3)
_cell_length_b 8.0141(10)
_cell_length_c 10.8158(11)
_cell_measurement_reflns_used 949
_cell_measurement_temperature 168(2)
_cell_measurement_theta_max 22.45
_cell_measurement_theta_min 3.38
_cell_volume 2091.1(4)
_computing_structure_refinement 'SHELXL-97 (Sheldrick, 2008)'
_computing_structure_solution 'SHELXS-97 (Sheldrick, 2008)'
_diffrn_ambient_temperature 168(2)
_diffrn_measured_fraction_theta_full 0.991
_diffrn_measured_fraction_theta_max 0.991
_diffrn_measurement_device_type 'PHOTON100 CMOS detector'
_diffrn_measurement_method 'omega scan'
_diffrn_radiation_monochromator 'TRIUMPH curved crystal monochromator'
_diffrn_radiation_source 'fine-focus sealed tube'
_diffrn_radiation_type MoK\a
_diffrn_radiation_wavelength 0.71073
_diffrn_reflns_av_R_equivalents 0.0728
_diffrn_reflns_av_sigmaI/netI 0.0714
_diffrn_reflns_limit_h_max 25
_diffrn_reflns_limit_h_min -29
_diffrn_reflns_limit_k_max 7
_diffrn_reflns_limit_k_min -9
_diffrn_reflns_limit_l_max 12
_diffrn_reflns_limit_l_min -13
_diffrn_reflns_number 5897
_diffrn_reflns_theta_full 25.36
_diffrn_reflns_theta_max 25.36
_diffrn_reflns_theta_min 3.27
_exptl_absorpt_coefficient_mu 0.149
_exptl_absorpt_correction_T_max 0.7452
_exptl_absorpt_correction_T_min 0.6368
_exptl_absorpt_correction_type multi-scan
_exptl_absorpt_process_details 'SADABS (Bruker, 2012)'
_exptl_crystal_density_diffrn 1.666
_exptl_crystal_density_method 'not measured'
_exptl_crystal_description block
_exptl_crystal_F_000 1080
_exptl_crystal_size_max 0.23
_exptl_crystal_size_mid 0.17
_exptl_crystal_size_min 0.15
_refine_diff_density_max 0.202
_refine_diff_density_min -0.248
_refine_diff_density_rms 0.053
_refine_ls_extinction_method none
_refine_ls_goodness_of_fit_ref 1.016
_refine_ls_hydrogen_treatment mixed
_refine_ls_matrix_type full
_refine_ls_number_parameters 187
_refine_ls_number_reflns 1898
_refine_ls_number_restraints 8
_refine_ls_restrained_S_all 1.018
_refine_ls_R_factor_all 0.1018
_refine_ls_R_factor_gt 0.0415
_refine_ls_shift/su_max 0.000
_refine_ls_shift/su_mean 0.000
_refine_ls_structure_factor_coef Fsqd
_refine_ls_weighting_details 'calc w=1/[\s^2^(Fo^2^)+(0.0403P)^2^+0.2743P] where P=(Fo^2^+2Fc^2^)/3'
_refine_ls_weighting_scheme calc
_refine_ls_wR_factor_gt 0.0846
_refine_ls_wR_factor_ref 0.1026
_reflns_number_gt 1111
_reflns_number_total 1898
_reflns_threshold_expression >2sigma(I)
_cod_data_source_file c6nj03608b2.cif
_cod_data_source_block 1
_cod_depositor_comments
;
The following automatic conversions were performed:

'_symmetry_cell_setting' value 'Orthorhombic' changed to
'orthorhombic' according to
/usr/data/users/saulius/crontab/automatic-downloads/rss-feeds/RSC/lib/dictionaries/cif_core.dic
dictionary named 'cif_core.dic' version 2.4.2 from 2011-04-26.

Automatic conversion script
Id: cif_fix_values 4268 2015-11-12 08:31:59Z antanas 

 Adding full bibliography for 7055970--7055972.cif.
;
_cod_original_cell_volume 2091.2(4)
_cod_original_sg_symbol_H-M 'Pbcn '
_cod_database_code 7055971

loop_
_symmetry_equiv_pos_as_xyz
'x, y, z'
'-x+1/2, -y+1/2, z+1/2'
'-x, y, -z+1/2'
'x+1/2, -y+1/2, -z'
'-x, -y, -z'
'x-1/2, y-1/2, -z-1/2'
'x, -y, z-1/2'
'-x-1/2, y-1/2, z'

loop_
_atom_site_label
_atom_site_type_symbol
_atom_site_fract_x
_atom_site_fract_y
_atom_site_fract_z
_atom_site_U_iso_or_equiv
_atom_site_adp_type
_atom_site_occupancy
_atom_site_symmetry_multiplicity
_atom_site_calc_flag
_atom_site_refinement_flags
C1 C 0.40573(11) -0.0119(4) 0.3501(2) 0.0279(7) Uani 1 1 d .
C2 C 0.47874(10) -0.0274(4) 0.4571(2) 0.0279(7) Uani 1 1 d .
C3 C 0.35649(10) 0.0652(4) 0.3001(2) 0.0268(7) Uani 1 1 d .
C4 C 0.34988(12) 0.5941(4) 0.0105(2) 0.0284(7) Uani 1 1 d .
N1 N 0.42668(9) -0.1577(3) 0.3287(2) 0.0333(6) Uani 1 1 d .
N2 N 0.47513(9) -0.1675(3) 0.4000(2) 0.0309(6) Uani 1 1 d .
N3 N 0.36371(9) 0.1841(3) 0.2076(2) 0.0328(6) Uani 1 1 d .
N4 N 0.30603(9) 0.0201(3) 0.3456(2) 0.0304(6) Uani 1 1 d .
N5 N 0.44206(10) 0.5322(3) 0.0574(2) 0.0385(7) Uani 1 1 d D
H5A H 0.4681(10) 0.605(3) 0.075(3) 0.046 Uiso 1 1 d D
H5B H 0.4466(12) 0.467(3) 0.125(2) 0.046 Uiso 1 1 d D
N6 N 0.39229(9) 0.6164(3) 0.0847(2) 0.0315(6) Uani 1 1 d D
H6A H 0.3891(11) 0.679(3) 0.150(2) 0.038 Uiso 1 1 d D
N7 N 0.30283(10) 0.6766(3) 0.0284(2) 0.0357(7) Uani 1 1 d D
H7A H 0.2718(9) 0.649(4) -0.013(2) 0.043 Uiso 1 1 d D
N8 N 0.30036(10) 0.7885(4) 0.1290(2) 0.0350(7) Uani 1 1 d D
H8A H 0.2941(11) 0.888(3) 0.095(2) 0.042 Uiso 1 1 d D
H8B H 0.2711(8) 0.766(4) 0.175(2) 0.042 Uiso 1 1 d D
N9 N 0.35376(10) 0.4924(4) -0.0876(2) 0.0399(7) Uani 1 1 d D
H9A H 0.3840(9) 0.431(3) -0.088(3) 0.048 Uiso 1 1 d D
H9B H 0.3245(9) 0.461(4) -0.125(3) 0.048 Uiso 1 1 d D
O1 O 0.43705(7) 0.0793(2) 0.43204(16) 0.0292(5) Uani 1 1 d .
O2 O 0.32537(8) 0.2701(3) 0.16745(18) 0.0423(6) Uani 1 1 d .
O3 O 0.41254(8) 0.1988(3) 0.16939(19) 0.0460(6) Uani 1 1 d .
O4 O 0.26123(7) 0.0693(3) 0.30058(16) 0.0369(5) Uani 1 1 d .
O5 O 0.30641(7) -0.0779(3) 0.43706(17) 0.0372(5) Uani 1 1 d .

loop_
_atom_site_aniso_label
_atom_site_aniso_U_11
_atom_site_aniso_U_22
_atom_site_aniso_U_33
_atom_site_aniso_U_23
_atom_site_aniso_U_13
_atom_site_aniso_U_12
C1 0.0243(14) 0.0276(19) 0.0317(15) -0.0035(14) 0.0050(13) -0.0059(13)
C2 0.0180(14) 0.029(2) 0.0373(16) 0.0011(14) 0.0049(12) 0.0010(13)
C3 0.0236(15) 0.0255(17) 0.0313(15) 0.0038(13) 0.0040(12) -0.0016(13)
C4 0.0297(17) 0.0248(18) 0.0308(15) 0.0036(14) 0.0066(13) -0.0035(14)
N1 0.0276(13) 0.0323(17) 0.0400(14) -0.0043(13) 0.0025(12) 0.0024(11)
N2 0.0247(13) 0.0283(16) 0.0398(13) -0.0054(13) 0.0010(11) 0.0010(11)
N3 0.0315(15) 0.0345(17) 0.0322(14) -0.0025(13) 0.0020(12) -0.0007(12)
N4 0.0278(14) 0.0312(16) 0.0322(13) 0.0001(12) 0.0003(12) 0.0002(12)
N5 0.0247(14) 0.0361(18) 0.0546(17) 0.0033(14) 0.0011(13) -0.0011(12)
N6 0.0250(13) 0.0325(16) 0.0371(13) -0.0016(12) 0.0007(12) -0.0029(11)
N7 0.0276(14) 0.0415(18) 0.0380(14) -0.0080(13) -0.0042(11) -0.0021(13)
N8 0.0315(14) 0.0414(19) 0.0322(15) -0.0048(13) 0.0047(11) -0.0027(13)
N9 0.0356(15) 0.0425(18) 0.0414(15) -0.0038(14) -0.0028(13) 0.0018(14)
O1 0.0247(10) 0.0264(11) 0.0367(11) -0.0032(9) -0.0002(9) 0.0013(9)
O2 0.0406(12) 0.0444(15) 0.0418(12) 0.0129(11) -0.0041(10) 0.0001(11)
O3 0.0334(12) 0.0493(15) 0.0552(13) 0.0102(12) 0.0161(11) -0.0045(11)
O4 0.0246(11) 0.0432(15) 0.0430(11) 0.0061(11) -0.0025(10) 0.0018(10)
O5 0.0310(11) 0.0420(14) 0.0386(11) 0.0120(11) 0.0047(10) 0.0008(10)

loop_
_atom_type_symbol
_atom_type_description
_atom_type_scat_dispersion_real
_atom_type_scat_dispersion_imag
_atom_type_scat_source
C C 0.0033 0.0016 'International Tables Vol C Tables 4.2.6.8 and 6.1.1.4'
H H 0.0000 0.0000 'International Tables Vol C Tables 4.2.6.8 and 6.1.1.4'
N N 0.0061 0.0033 'International Tables Vol C Tables 4.2.6.8 and 6.1.1.4'
O O 0.0106 0.0060 'International Tables Vol C Tables 4.2.6.8 and 6.1.1.4'

loop_
_geom_angle_atom_site_label_1
_geom_angle_atom_site_label_2
_geom_angle_atom_site_label_3
_geom_angle
_geom_angle_site_symmetry_3
N1 C1 O1 112.4(2) .
N1 C1 C3 129.8(3) .
O1 C1 C3 117.8(3) .
N2 C2 O1 114.1(2) .
N2 C2 C2 128.3(3) 5_656
O1 C2 C2 117.6(3) 5_656
N4 C3 N3 123.6(2) .
N4 C3 C1 119.1(2) .
N3 C3 C1 117.3(2) .
N6 C4 N7 120.6(3) .
N6 C4 N9 120.8(3) .
N7 C4 N9 118.5(3) .
C1 N1 N2 106.1(2) .
C2 N2 N1 105.8(2) .
O2 N3 O3 122.4(2) .
O2 N3 C3 122.8(2) .
O3 N3 C3 114.7(2) .
O4 N4 O5 120.5(2) .
O4 N4 C3 123.3(2) .
O5 N4 C3 116.2(2) .
N6 N5 H5A 105(2) .
N6 N5 H5B 102.0(18) .
H5A N5 H5B 97(3) .
C4 N6 N5 118.1(2) .
C4 N6 H6A 120.3(19) .
N5 N6 H6A 121.6(19) .
C4 N7 N8 117.7(2) .
C4 N7 H7A 121.2(18) .
N8 N7 H7A 120.3(18) .
N7 N8 H8A 104.7(19) .
N7 N8 H8B 109.6(19) .
H8A N8 H8B 107(3) .
C4 N9 H9A 114(2) .
C4 N9 H9B 120(2) .
H9A N9 H9B 121(3) .
C2 O1 C1 101.6(2) .

loop_
_geom_bond_atom_site_label_1
_geom_bond_atom_site_label_2
_geom_bond_distance
_geom_bond_site_symmetry_2
C1 N1 1.293(4) .
C1 O1 1.375(3) .
C1 C3 1.444(4) .
C2 N2 1.284(3) .
C2 O1 1.348(3) .
C2 C2 1.452(5) 5_656
C3 N4 1.362(3) .
C3 N3 1.393(3) .
C4 N6 1.312(3) .
C4 N7 1.328(4) .
C4 N9 1.341(4) .
N1 N2 1.402(3) .
N3 O2 1.232(3) .
N3 O3 1.254(3) .
N4 O4 1.249(3) .
N4 O5 1.263(3) .
N5 N6 1.409(3) .
N5 H5A 0.876(17) .
N5 H5B 0.903(17) .
N6 H6A 0.870(17) .
N7 N8 1.412(3) .
N7 H7A 0.901(17) .
N8 H8A 0.888(17) .
N8 H8B 0.884(17) .
N9 H9A 0.881(17) .
N9 H9B 0.854(17) .
